data_7044311
loop_
_publ_author_name
'Dong, Bao-Xia'
'Hua-Bo, Chen'
'Wu, Yi-Chen'
'Zhao, Juan'
'Teng, Yun-Lei'
'Liu, Wen-long'
'Li, Zong-Wei'

_publ_section_title
;
 Construction of (3,6)-connected Polyoxometalate-Based Metal-Organic
 Frameworks (POMOFs) from Triangular Carboxylate and Dimerized
 Zn4-\e-Keggin
;
_journal_name_full 'Dalton Trans.'
_journal_paper_doi 10.1039/C7DT03452K
_journal_year 2017
_chemical_formula_sum 'C69 H125 Mo12 N3 O46 P Zn4'
_chemical_formula_weight 3176.45
_chemical_name_common YZU-105
_chemical_name_systematic '[TBA]3[H3PMo12O40][Zn4L1] '
_space_group_IT_number 14
_symmetry_cell_setting monoclinic
_symmetry_space_group_name_Hall '-P 2ybc'
_symmetry_space_group_name_H-M 'P 1 21/c 1'
_atom_sites_solution_hydrogens geom
_atom_sites_solution_primary direct
_atom_sites_solution_secondary difmap
_audit_creation_method SHELXL-97
_audit_update_record
;
2017-05-10 deposited with the CCDC.
2017-09-22 downloaded from the CCDC.
;
_cell_angle_alpha 90.00
_cell_angle_beta 108.481(3)
_cell_angle_gamma 90.00
_cell_formula_units_Z 4
_cell_length_a 16.3103(15)
_cell_length_b 28.272(3)
_cell_length_c 23.888(2)
_cell_measurement_reflns_used 24065
_cell_measurement_temperature 296(2)
_cell_measurement_theta_max 27.59
_cell_measurement_theta_min 2.00
_cell_volume 10447.3(17)
_computing_data_collection 'Bruker APEX2'
_computing_structure_refinement 'SHELXL-97 (Sheldrick, 1997)'
_computing_structure_solution 'SHELXS-97 (Sheldrick, 1990)'
_diffrn_ambient_temperature 296(2)
_diffrn_measured_fraction_theta_full 0.994
_diffrn_measured_fraction_theta_max 0.994
_diffrn_measurement_device_type 'Bruker APEX-II CCD'
_diffrn_measurement_method '\f and \w scans'
_diffrn_radiation_monochromator graphite
_diffrn_radiation_source 'fine-focus sealed tube'
_diffrn_radiation_type MoK\a
_diffrn_radiation_wavelength 0.71073
_diffrn_reflns_av_R_equivalents 0.0407
_diffrn_reflns_av_sigmaI/netI 0.0373
_diffrn_reflns_limit_h_max 17
_diffrn_reflns_limit_h_min -21
_diffrn_reflns_limit_k_max 35
_diffrn_reflns_limit_k_min -36
_diffrn_reflns_limit_l_max 31
_diffrn_reflns_limit_l_min -26
_diffrn_reflns_number 114225
_diffrn_reflns_theta_full 27.59
_diffrn_reflns_theta_max 27.59
_diffrn_reflns_theta_min 2.00
_exptl_absorpt_coefficient_mu 2.384
_exptl_absorpt_correction_T_max 0.478
_exptl_absorpt_correction_T_min 0.452
_exptl_absorpt_correction_type multi-scan
_exptl_absorpt_process_details 'ABSCOR by T.Higashi 8 March, 1995'
_exptl_crystal_colour black
_exptl_crystal_density_diffrn 2.019
_exptl_crystal_density_meas ?
_exptl_crystal_density_method 'not measured'
_exptl_crystal_description polyhedron
_exptl_crystal_F_000 6268
_exptl_crystal_recrystallization_method 'hydrothermal synthesis'
_exptl_crystal_size_max 0.35
_exptl_crystal_size_mid 0.33
_exptl_crystal_size_min 0.31
_refine_diff_density_max 1.315
_refine_diff_density_min -1.846
_refine_diff_density_rms 0.149
_refine_ls_extinction_coef 0.00034(2)
_refine_ls_extinction_expression Fc^*^=kFc[1+0.001xFc^2^\l^3^/sin(2\q)]^-1/4^
_refine_ls_extinction_method SHELXL
_refine_ls_goodness_of_fit_ref 1.028
_refine_ls_hydrogen_treatment mixed
_refine_ls_matrix_type full
_refine_ls_number_parameters 1201
_refine_ls_number_reflns 24065
_refine_ls_number_restraints 34
_refine_ls_restrained_S_all 1.029
_refine_ls_R_factor_all 0.0502
_refine_ls_R_factor_gt 0.0385
_refine_ls_shift/su_max 0.003
_refine_ls_shift/su_mean 0.000
_refine_ls_structure_factor_coef Fsqd
_refine_ls_weighting_details 'calc w=1/[\s^2^(Fo^2^)+(0.0503P)^2^+35.0452P] where P=(Fo^2^+2Fc^2^)/3'
_refine_ls_weighting_scheme calc
_refine_ls_wR_factor_gt 0.0953
_refine_ls_wR_factor_ref 0.1018
_reflns_number_gt 20272
_reflns_number_total 24065
_reflns_threshold_expression >2sigma(I)
_cod_data_source_file c7dt03452k2.cif
_cod_data_source_block ds
_cod_depositor_comments
;
The following automatic conversions were performed:

'_symmetry_cell_setting' value 'Monoclinic' changed to 'monoclinic'
according to
/home/data/users/saulius/crontab/automatic-downloads/rss-feeds/RSC/lib/dictionaries/cif_core.dic
dictionary named 'cif_core.dic' version 2.4.2 from 2011-04-26.

'_exptl_crystal_density_meas' value 'none' was changed to '?' - the
value is perceived as not measured.

Automatic conversion script
Id: cif_fix_values 4973 2017-02-22 13:04:09Z antanas 
;
_cod_original_cell_volume 10447.4(17)
_cod_original_sg_symbol_H-M P21/c
_cod_database_code 7044311

loop_
_symmetry_equiv_pos_as_xyz
'x, y, z'
'-x, y+1/2, -z+1/2'
'-x, -y, -z'
'x, -y-1/2, z-1/2'

loop_
_atom_site_label
_atom_site_type_symbol
_atom_site_fract_x
_atom_site_fract_y
_atom_site_fract_z
_atom_site_U_iso_or_equiv
_atom_site_adp_type
_atom_site_occupancy
_atom_site_symmetry_multiplicity
_atom_site_calc_flag
_atom_site_refinement_flags
Mo1 Mo 0.45088(2) 0.600838(11) 0.499727(15) 0.01560(8) Uani 1 1 d .
Mo2 Mo 0.57397(2) 0.662523(11) 0.619638(15) 0.01494(8) Uani 1 1 d .
Mo3 Mo 0.61564(2) 0.544634(12) 0.610827(15) 0.01510(8) Uani 1 1 d .
Mo4 Mo 0.28939(2) 0.577771(12) 0.481991(15) 0.01774(8) Uani 1 1 d .
Mo5 Mo 0.58182(2) 0.479903(12) 0.678686(15) 0.01717(8) Uani 1 1 d .
Mo6 Mo 0.37524(2) 0.444052(11) 0.665385(15) 0.01559(8) Uani 1 1 d .
Mo7 Mo 0.22577(2) 0.494128(12) 0.563686(15) 0.01618(8) Uani 1 1 d .
Mo8 Mo 0.47944(2) 0.691125(12) 0.712726(15) 0.01676(8) Uani 1 1 d .
Mo9 Mo 0.26825(2) 0.656674(13) 0.682120(17) 0.02190(8) Uani 1 1 d .
Mo10 Mo 0.18369(2) 0.609287(13) 0.588158(17) 0.02112(8) Uani 1 1 d .
Mo11 Mo 0.44012(3) 0.601611(13) 0.797119(16) 0.02239(9) Uani 1 1 d .
Mo12 Mo 0.47752(2) 0.513750(13) 0.784581(16) 0.02096(8) Uani 1 1 d .
Zn1 Zn 0.25457(3) 0.529700(18) 0.70890(2) 0.02360(11) Uani 1 1 d .
Zn2 Zn 0.35066(3) 0.688441(17) 0.56498(2) 0.02100(11) Uani 1 1 d .
Zn3 Zn 0.62821(3) 0.596494(17) 0.74946(2) 0.02077(11) Uani 1 1 d .
Zn4 Zn 0.42042(3) 0.476313(16) 0.53500(2) 0.01595(10) Uani 1 1 d .
P1 P 0.41348(6) 0.57345(3) 0.64109(4) 0.01385(19) Uani 1 1 d .
O1 O 0.40445(18) 0.61194(10) 0.68553(12) 0.0188(6) Uani 1 1 d .
O2 O 0.44513(18) 0.52718(10) 0.67570(12) 0.0188(6) Uani 1 1 d .
O3 O 0.47984(18) 0.58854(9) 0.60980(12) 0.0168(6) Uani 1 1 d .
O4 O 0.32396(18) 0.56677(10) 0.59367(12) 0.0179(6) Uani 1 1 d .
O5 O 0.2884(2) 0.74687(12) 0.53546(16) 0.0340(8) Uani 1 1 d .
O6 O 0.1891(3) 0.70001(12) 0.47494(17) 0.0425(9) Uani 1 1 d .
O7 O -0.2851(2) 0.97072(12) 0.33903(15) 0.0366(8) Uani 1 1 d .
O8 O 0.7374(2) 0.60248(12) 0.81205(14) 0.0320(8) Uani 1 1 d .
O9 O -0.2082(3) 1.08133(13) 0.69720(17) 0.0422(9) Uani 1 1 d .
O10 O 0.1839(2) 0.51187(13) 0.75613(15) 0.0371(8) Uani 1 1 d .
O11 O 0.1886(2) 0.69069(12) 0.68972(16) 0.0345(8) Uani 1 1 d .
O12 O 0.4041(2) 0.45922(11) 0.74383(13) 0.0258(7) Uani 1 1 d .
O13 O 0.5265(2) 0.74411(11) 0.73166(15) 0.0333(8) Uani 1 1 d .
O14 O 0.2494(2) 0.58262(11) 0.40897(14) 0.0268(7) Uani 1 1 d .
O15 O 0.48465(19) 0.43356(10) 0.66487(13) 0.0217(6) Uani 1 1 d .
O16 O 0.4935(2) 0.66210(11) 0.78329(13) 0.0257(7) Uani 1 1 d .
O17 O 0.3223(2) 0.63684(11) 0.76973(13) 0.0252(7) Uani 1 1 d .
O18 O 0.6369(2) 0.71071(11) 0.62557(15) 0.0301(7) Uani 1 1 d .
O19 O 0.57966(19) 0.48267(10) 0.76478(12) 0.0203(6) Uani 1 1 d .
O20 O 0.4473(2) 0.61109(10) 0.43023(13) 0.0244(6) Uani 1 1 d .
O21 O 0.23695(19) 0.51690(10) 0.49553(13) 0.0213(6) Uani 1 1 d .
O22 O 0.5026(2) 0.49548(12) 0.85436(14) 0.0339(8) Uani 1 1 d .
O23 O 0.46311(19) 0.69099(10) 0.62604(13) 0.0207(6) Uani 1 1 d .
O24 O 0.4582(2) 0.60352(12) 0.86958(15) 0.0348(8) Uani 1 1 d .
O25 O 0.3642(2) 0.70393(10) 0.69670(14) 0.0252(7) Uani 1 1 d .
O26 O 0.64855(19) 0.61349(10) 0.62777(13) 0.0205(6) Uani 1 1 d .
O27 O 0.35316(18) 0.63689(10) 0.51013(13) 0.0201(6) Uani 1 1 d .
O28 O 0.70825(19) 0.52282(10) 0.60574(14) 0.0244(6) Uani 1 1 d .
O29 O 0.6651(2) 0.44338(11) 0.68825(14) 0.0266(7) Uani 1 1 d .
O30 O 0.19018(18) 0.61035(10) 0.50368(13) 0.0216(6) Uani 1 1 d .
O31 O 0.51997(19) 0.65700(10) 0.54087(13) 0.0212(6) Uani 1 1 d .
O32 O 0.2224(2) 0.59238(10) 0.67195(13) 0.0244(6) Uani 1 1 d .
O33 O 0.3672(2) 0.54622(10) 0.76833(13) 0.0237(6) Uani 1 1 d .
O34 O 0.56205(17) 0.56443(9) 0.52610(12) 0.0156(5) Uani 1 1 d .
O35 O 0.57755(19) 0.65268(10) 0.70383(13) 0.0207(6) Uani 1 1 d .
O36 O 0.26424(19) 0.66213(10) 0.60033(13) 0.0214(6) Uani 1 1 d .
O37 O 0.54134(19) 0.57240(10) 0.78539(13) 0.0212(6) Uani 1 1 d .
O38 O 0.34153(18) 0.46261(10) 0.57999(12) 0.0193(6) Uani 1 1 d .
O39 O 0.53314(17) 0.49252(9) 0.59392(12) 0.0163(5) Uani 1 1 d .
O40 O 0.27091(19) 0.48529(10) 0.65137(13) 0.0221(6) Uani 1 1 d .
O41 O 0.62993(18) 0.54370(10) 0.69552(12) 0.0181(6) Uani 1 1 d .
O42 O 0.39461(18) 0.53997(9) 0.49942(12) 0.0172(6) Uani 1 1 d .
O43 O 0.15582(19) 0.54109(11) 0.57539(14) 0.0251(7) Uani 1 1 d .
O44 O 0.3325(2) 0.38981(11) 0.66221(15) 0.0294(7) Uani 1 1 d .
O45 O 0.1586(2) 0.44818(11) 0.54134(15) 0.0303(7) Uani 1 1 d .
O46 O 0.0858(2) 0.63308(12) 0.57501(16) 0.0357(8) Uani 1 1 d .
C1 C 0.2123(3) 0.73839(17) 0.5008(2) 0.0313(11) Uani 1 1 d .
C2 C 0.1467(3) 0.77696(16) 0.4908(2) 0.0281(10) Uani 1 1 d .
C3 C 0.0607(3) 0.76713(18) 0.4617(3) 0.0400(13) Uani 1 1 d .
H3A H 0.0442 0.7360 0.4474 0.048 Uiso 1 1 calc R
C4 C -0.0015(3) 0.80182(19) 0.4530(3) 0.0409(13) Uani 1 1 d .
H4A H -0.0603 0.7943 0.4331 0.049 Uiso 1 1 calc R
C5 C 0.0207(3) 0.84784(17) 0.4731(2) 0.0282(10) Uani 1 1 d .
C6 C 0.1075(3) 0.85774(17) 0.5017(2) 0.0323(11) Uani 1 1 d .
H6A H 0.1243 0.8889 0.5155 0.039 Uiso 1 1 calc R
C7 C 0.1699(3) 0.82263(17) 0.5104(2) 0.0323(11) Uani 1 1 d .
H7A H 0.2289 0.8300 0.5299 0.039 Uiso 1 1 calc R
C8 C -0.0471(3) 0.88475(17) 0.4649(2) 0.0288(10) Uani 1 1 d .
C9 C -0.0472(3) 0.91359(17) 0.5128(2) 0.0303(10) Uani 1 1 d .
H9A H -0.0030 0.9098 0.5496 0.036 Uiso 1 1 calc R
C10 C -0.1108(3) 0.94746(16) 0.50737(19) 0.0273(10) Uani 1 1 d .
C11 C -0.1733(3) 0.95369(17) 0.4526(2) 0.0288(10) Uani 1 1 d .
H11A H -0.2155 0.9778 0.4477 0.035 Uiso 1 1 calc R
C12 C -0.1749(3) 0.92531(16) 0.40522(19) 0.0258(9) Uani 1 1 d .
C13 C -0.1130(3) 0.89058(17) 0.4116(2) 0.0291(10) Uani 1 1 d .
H13A H -0.1154 0.8705 0.3792 0.035 Uiso 1 1 calc R
C14 C -0.2466(3) 0.93269(17) 0.3478(2) 0.0268(10) Uani 1 1 d .
C15 C -0.1181(3) 0.97341(17) 0.55959(19) 0.0277(10) Uani 1 1 d .
C16 C -0.1456(4) 1.01993(18) 0.5555(2) 0.0358(12) Uani 1 1 d .
H16A H -0.1527 1.0370 0.5200 0.043 Uiso 1 1 calc R
C17 C -0.1631(4) 1.04197(17) 0.6023(2) 0.0348(11) Uani 1 1 d .
H17A H -0.1808 1.0741 0.5989 0.042 Uiso 1 1 calc R
C18 C -0.1550(3) 1.01768(17) 0.6539(2) 0.0274(10) Uani 1 1 d .
C19 C -0.1247(3) 0.97181(18) 0.6591(2) 0.0314(11) Uani 1 1 d .
H19A H -0.1169 0.9550 0.6948 0.038 Uiso 1 1 calc R
C20 C -0.1055(3) 0.94996(18) 0.6131(2) 0.0323(11) Uani 1 1 d .
H20A H -0.0834 0.9186 0.6179 0.039 Uiso 1 1 calc R
C21 C -0.1842(3) 1.03972(18) 0.7018(2) 0.0301(10) Uani 1 1 d .
C22 C 0.2282(4) 0.6822(2) 0.3470(3) 0.0434(13) Uani 1 1 d .
H22A H 0.2306 0.6486 0.3361 0.052 Uiso 1 1 calc R
H22B H 0.2526 0.6845 0.3905 0.052 Uiso 1 1 calc R
C23 C 0.1340(4) 0.6974(2) 0.3288(3) 0.0551(16) Uani 1 1 d .
H23A H 0.1286 0.7257 0.3518 0.066 Uiso 1 1 calc R
H23B H 0.1146 0.7061 0.2865 0.066 Uiso 1 1 calc R
C24 C 0.0766(4) 0.6587(3) 0.3389(4) 0.069(2) Uani 1 1 d DU
H24A H 0.0856 0.6296 0.3185 0.083 Uiso 1 1 calc R
H24B H 0.0931 0.6517 0.3816 0.083 Uiso 1 1 calc R
C25 C -0.0171(5) 0.6721(4) 0.3167(6) 0.123(5) Uani 1 1 d D
H25A H -0.0521 0.6459 0.3237 0.185 Uiso 1 1 calc R
H25B H -0.0339 0.6786 0.2743 0.185 Uiso 1 1 calc R
H25C H -0.0265 0.7003 0.3375 0.185 Uiso 1 1 calc R
C26 C 0.2490(4) 0.7103(2) 0.2530(2) 0.0453(14) Uani 1 1 d .
H26A H 0.1968 0.7306 0.2409 0.054 Uiso 1 1 calc R
H26B H 0.2922 0.7248 0.2371 0.054 Uiso 1 1 calc R
C27 C 0.2253(6) 0.6624(2) 0.2248(3) 0.067(2) Uani 1 1 d .
H27A H 0.1856 0.6461 0.2424 0.080 Uiso 1 1 calc R
H27B H 0.2780 0.6429 0.2321 0.080 Uiso 1 1 calc R
C28 C 0.1818(6) 0.6681(3) 0.1590(3) 0.085(3) Uani 1 1 d .
H28A H 0.1779 0.6367 0.1399 0.102 Uiso 1 1 calc R
H28B H 0.2184 0.6885 0.1429 0.102 Uiso 1 1 calc R
C29 C 0.0918(7) 0.6895(5) 0.1430(4) 0.124(4) Uani 1 1 d .
H29A H 0.0679 0.6929 0.1001 0.187 Uiso 1 1 calc R
H29B H 0.0950 0.7206 0.1617 0.187 Uiso 1 1 calc R
H29C H 0.0543 0.6686 0.1570 0.187 Uiso 1 1 calc R
C30 C 0.2878(4) 0.76231(19) 0.3379(2) 0.0422(13) Uani 1 1 d .
H30A H 0.3153 0.7806 0.3134 0.051 Uiso 1 1 calc R
H30B H 0.2277 0.7738 0.3287 0.051 Uiso 1 1 calc R
C31 C 0.3349(5) 0.7730(2) 0.4016(3) 0.0541(16) Uani 1 1 d .
H31A H 0.3972 0.7661 0.4102 0.065 Uiso 1 1 calc R
H31B H 0.3125 0.7525 0.4270 0.065 Uiso 1 1 calc R
C32 C 0.3233(6) 0.8243(3) 0.4153(3) 0.073(2) Uani 1 1 d .
H32A H 0.3319 0.8443 0.3836 0.088 Uiso 1 1 calc R
H32B H 0.2633 0.8291 0.4155 0.088 Uiso 1 1 calc R
C33 C 0.3851(7) 0.8401(4) 0.4739(4) 0.100(3) Uiso 1 1 d .
H33A H 0.3744 0.8734 0.4805 0.150 Uiso 1 1 calc R
H33B H 0.4447 0.8363 0.4736 0.150 Uiso 1 1 calc R
H33C H 0.3763 0.8208 0.5056 0.150 Uiso 1 1 calc R
C34 C 0.3735(4) 0.6888(2) 0.3413(3) 0.0476(15) Uani 1 1 d .
H34A H 0.3684 0.6552 0.3290 0.057 Uiso 1 1 calc R
H34B H 0.3936 0.6894 0.3850 0.057 Uiso 1 1 calc R
C35 C 0.4424(4) 0.7119(2) 0.3200(3) 0.0590(18) Uani 1 1 d D
H35A H 0.4303 0.7050 0.2775 0.071 Uiso 1 1 calc R
H35B H 0.4402 0.7466 0.3246 0.071 Uiso 1 1 calc R
C36 C 0.5308(5) 0.6943(3) 0.3537(4) 0.088(3) Uani 1 1 d D
H36A H 0.5707 0.7026 0.3314 0.106 Uiso 1 1 calc R
H36B H 0.5288 0.6594 0.3559 0.106 Uiso 1 1 calc R
C37 C 0.5671(6) 0.7135(5) 0.4151(4) 0.124(4) Uani 1 1 d D
H37A H 0.6245 0.6999 0.4341 0.185 Uiso 1 1 calc R
H37B H 0.5288 0.7051 0.4380 0.185 Uiso 1 1 calc R
H37C H 0.5718 0.7480 0.4136 0.185 Uiso 1 1 calc R
C38 C 0.9784(4) 0.9476(2) 0.1399(3) 0.0447(13) Uani 1 1 d .
H38A H 1.0042 0.9307 0.1133 0.054 Uiso 1 1 calc R
H38B H 1.0263 0.9587 0.1744 0.054 Uiso 1 1 calc R
C39 C 0.9299(5) 0.9903(3) 0.1076(3) 0.0639(19) Uani 1 1 d .
H39A H 0.8818 0.9794 0.0731 0.077 Uiso 1 1 calc R
H39B H 0.9043 1.0075 0.1342 0.077 Uiso 1 1 calc R
C40 C 0.9851(5) 1.0234(3) 0.0871(4) 0.078(2) Uani 1 1 d D
C41 C 1.0464(6) 1.0506(3) 0.1352(4) 0.057(2) Uiso 0.70 1 d PD
H41A H 1.0304 1.0577 0.1709 0.069 Uiso 0.70 1 calc PR
H41B H 1.1090 1.0476 0.1410 0.069 Uiso 0.70 1 calc PR
C41A C 0.991(2) 1.0667(11) 0.0795(13) 0.082(8) Uiso 0.30 1 d P
H41C H 0.9411 1.0865 0.0798 0.098 Uiso 0.30 1 calc PR
H41D H 1.0189 1.0765 0.0501 0.098 Uiso 0.30 1 calc PR
C42 C 0.8516(4) 0.8928(2) 0.1097(3) 0.0516(15) Uani 1 1 d .
H42A H 0.8169 0.8712 0.1259 0.062 Uiso 1 1 calc R
H42B H 0.8134 0.9191 0.0898 0.062 Uiso 1 1 calc R
C43 C 0.8790(4) 0.8660(2) 0.0636(3) 0.0563(16) Uani 1 1 d .
H43A H 0.9125 0.8872 0.0460 0.068 Uiso 1 1 calc R
H43B H 0.9166 0.8391 0.0825 0.068 Uiso 1 1 calc R
C44 C 0.8008(5) 0.8476(3) 0.0158(3) 0.069(2) Uani 1 1 d .
H44A H 0.7611 0.8741 -0.0011 0.083 Uiso 1 1 calc R
H44B H 0.7696 0.8247 0.0330 0.083 Uiso 1 1 calc R
C45 C 0.8267(8) 0.8237(4) -0.0330(5) 0.110(4) Uani 1 1 d .
H45A H 0.7749 0.8120 -0.0633 0.166 Uiso 1 1 calc R
H45B H 0.8654 0.7971 -0.0165 0.166 Uiso 1 1 calc R
H45C H 0.8566 0.8465 -0.0506 0.166 Uiso 1 1 calc R
C46 C 0.8800(4) 0.9375(2) 0.2002(3) 0.0502(15) Uani 1 1 d .
H46A H 0.8423 0.9143 0.2112 0.060 Uiso 1 1 calc R
H46B H 0.8425 0.9630 0.1772 0.060 Uiso 1 1 calc R
C47 C 0.9410(5) 0.9588(3) 0.2563(3) 0.071(2) Uani 1 1 d .
H47A H 0.9713 0.9331 0.2830 0.085 Uiso 1 1 calc R
H47B H 0.9851 0.9782 0.2464 0.085 Uiso 1 1 calc R
C48 C 0.8931(7) 0.9891(3) 0.2870(4) 0.093(3) Uani 1 1 d DU
H48A H 0.8383 0.9731 0.2850 0.112 Uiso 1 1 calc R
H48B H 0.9280 0.9917 0.3292 0.112 Uiso 1 1 calc R
C49 C 0.8734(9) 1.0370(4) 0.2625(7) 0.167(7) Uani 1 1 d D
H49A H 0.8418 1.0544 0.2847 0.250 Uiso 1 1 calc R
H49B H 0.8379 1.0349 0.2210 0.250 Uiso 1 1 calc R
H49C H 0.9274 1.0536 0.2656 0.250 Uiso 1 1 calc R
C50 C 0.9852(4) 0.8743(2) 0.1946(3) 0.0597(18) Uani 1 1 d .
H50A H 1.0143 0.8603 0.1679 0.072 Uiso 1 1 calc R
H50B H 1.0304 0.8890 0.2280 0.072 Uiso 1 1 calc R
C51 C 0.9433(6) 0.8354(3) 0.2180(5) 0.095(3) Uani 1 1 d U
H51A H 0.9090 0.8153 0.1850 0.114 Uiso 1 1 calc R
H51B H 0.9036 0.8491 0.2376 0.114 Uiso 1 1 calc R
C52 C 1.0109(7) 0.8055(3) 0.2618(5) 0.101(3) Uani 1 1 d .
H52A H 0.9828 0.7767 0.2707 0.121 Uiso 1 1 calc R
H52B H 1.0545 0.7953 0.2434 0.121 Uiso 1 1 calc R
C53 C 1.0561(7) 0.8304(4) 0.3186(5) 0.108(4) Uani 1 1 d .
H53A H 1.0997 0.8093 0.3443 0.161 Uiso 1 1 calc R
H53B H 1.0139 0.8392 0.3382 0.161 Uiso 1 1 calc R
H53C H 1.0844 0.8589 0.3103 0.161 Uiso 1 1 calc R
C54 C 0.6553(4) 0.5948(2) 0.1339(3) 0.0509(15) Uani 1 1 d .
H54A H 0.7172 0.5864 0.1439 0.061 Uiso 1 1 calc R
H54B H 0.6315 0.5765 0.1605 0.061 Uiso 1 1 calc R
C55 C 0.6101(5) 0.5792(2) 0.0718(3) 0.071(2) Uani 1 1 d D
H55A H 0.5468 0.5800 0.0644 0.085 Uiso 1 1 calc R
H55B H 0.6235 0.6017 0.0441 0.085 Uiso 1 1 calc R
C56 C 0.6358(5) 0.5305(3) 0.0595(4) 0.081(3) Uani 1 1 d D
H56A H 0.6099 0.5072 0.0800 0.097 Uiso 1 1 calc R
H56B H 0.6995 0.5275 0.0760 0.097 Uiso 1 1 calc R
C57 C 0.6079(7) 0.5189(5) -0.0055(4) 0.121(4) Uani 1 1 d D
H57A H 0.6263 0.4867 -0.0109 0.181 Uiso 1 1 calc R
H57B H 0.6345 0.5413 -0.0259 0.181 Uiso 1 1 calc R
H57C H 0.5448 0.5211 -0.0219 0.181 Uiso 1 1 calc R
C58 C 0.7047(4) 0.6554(2) 0.2111(3) 0.0542(16) Uani 1 1 d .
H58A H 0.6799 0.6369 0.2371 0.065 Uiso 1 1 calc R
H58B H 0.7634 0.6429 0.2164 0.065 Uiso 1 1 calc R
C59 C 0.7129(6) 0.7064(3) 0.2314(3) 0.068(2) Uani 1 1 d .
H59A H 0.7462 0.7240 0.2100 0.082 Uiso 1 1 calc R
H59B H 0.6545 0.7206 0.2206 0.082 Uiso 1 1 calc R
C60 C 0.7555(6) 0.7122(3) 0.2951(4) 0.077(2) Uani 1 1 d .
H60A H 0.8127 0.6966 0.3061 0.092 Uiso 1 1 calc R
H60B H 0.7206 0.6959 0.3164 0.092 Uiso 1 1 calc R
C61 C 0.7677(8) 0.7625(4) 0.3150(5) 0.113(4) Uani 1 1 d .
H61A H 0.7965 0.7636 0.3577 0.170 Uiso 1 1 calc R
H61B H 0.7112 0.7781 0.3055 0.170 Uiso 1 1 calc R
H61C H 0.8033 0.7789 0.2948 0.170 Uiso 1 1 calc R
C62 C 0.6791(6) 0.6782(3) 0.1054(4) 0.072(2) Uani 1 1 d .
H62A H 0.6389 0.6737 0.0649 0.086 Uiso 1 1 calc R
H62B H 0.6751 0.7116 0.1163 0.086 Uiso 1 1 calc R
C63 C 0.7698(8) 0.6688(4) 0.1048(5) 0.110(4) Uani 1 1 d .
H63A H 0.7735 0.6356 0.0926 0.133 Uiso 1 1 calc R
H63B H 0.8100 0.6724 0.1455 0.133 Uiso 1 1 calc R
C64 C 0.8009(12) 0.7024(6) 0.0625(8) 0.181(7) Uiso 1 1 d D
H64A H 0.7854 0.7356 0.0674 0.217 Uiso 1 1 calc R
H64B H 0.8644 0.7003 0.0715 0.217 Uiso 1 1 calc R
C65 C 0.7546(17) 0.6853(9) -0.0002(10) 0.271(12) Uiso 1 1 d D
C66 C 0.5550(5) 0.6604(2) 0.1386(3) 0.0617(19) Uani 1 1 d .
H66A H 0.5514 0.6953 0.1406 0.074 Uiso 1 1 calc R
H66B H 0.5196 0.6507 0.0984 0.074 Uiso 1 1 calc R
C67 C 0.5156(5) 0.6396(3) 0.1816(4) 0.070(2) Uani 1 1 d D
H67A H 0.5404 0.6552 0.2204 0.084 Uiso 1 1 calc R
H67B H 0.5300 0.6055 0.1867 0.084 Uiso 1 1 calc R
C68 C 0.4175(6) 0.6454(4) 0.1611(5) 0.103(3) Uani 1 1 d DU
H68A H 0.3975 0.6463 0.1961 0.123 Uiso 1 1 calc R
H68B H 0.4025 0.6762 0.1405 0.123 Uiso 1 1 calc R
C69 C 0.3704(6) 0.6071(4) 0.1208(5) 0.112(4) Uani 1 1 d D
H69A H 0.3081 0.6135 0.1083 0.168 Uiso 1 1 calc R
H69B H 0.3821 0.5767 0.1415 0.168 Uiso 1 1 calc R
H69C H 0.3899 0.6058 0.0860 0.168 Uiso 1 1 calc R
N1 N 0.2850(3) 0.71073(15) 0.31991(19) 0.0367(10) Uani 1 1 d .
N2 N 0.9238(3) 0.91321(18) 0.1610(2) 0.0422(11) Uani 1 1 d .
N3 N 0.6493(4) 0.64702(17) 0.1472(2) 0.0486(12) Uani 1 1 d .

loop_
_atom_site_aniso_label
_atom_site_aniso_U_11
_atom_site_aniso_U_22
_atom_site_aniso_U_33
_atom_site_aniso_U_23
_atom_site_aniso_U_13
_atom_site_aniso_U_12
Mo1 0.02039(17) 0.00943(15) 0.01794(17) 0.00098(12) 0.00746(13) 0.00148(13)
Mo2 0.01975(17) 0.00729(15) 0.01939(17) -0.00258(12) 0.00851(13) -0.00283(12)
Mo3 0.01740(16) 0.01186(16) 0.01585(16) -0.00108(12) 0.00501(13) -0.00147(12)
Mo4 0.01969(17) 0.01360(17) 0.01977(18) 0.00067(13) 0.00605(14) 0.00229(13)
Mo5 0.02139(17) 0.01312(17) 0.01619(17) 0.00040(12) 0.00482(13) -0.00078(13)
Mo6 0.02188(17) 0.00984(16) 0.01660(17) 0.00025(12) 0.00829(13) -0.00358(13)
Mo7 0.01734(16) 0.01323(16) 0.01891(17) -0.00271(12) 0.00706(13) -0.00382(13)
Mo8 0.02262(17) 0.00971(16) 0.02047(17) -0.00538(12) 0.01043(14) -0.00320(13)
Mo9 0.02679(19) 0.01613(18) 0.02625(19) -0.00423(14) 0.01332(15) -0.00125(14)
Mo10 0.02099(18) 0.01828(18) 0.02600(19) -0.00247(14) 0.01014(15) -0.00043(14)
Mo11 0.0288(2) 0.01918(18) 0.02167(19) -0.00466(14) 0.01148(15) -0.00373(15)
Mo12 0.02849(19) 0.01775(18) 0.01817(18) -0.00046(13) 0.00957(15) -0.00312(14)
Zn1 0.0293(3) 0.0208(3) 0.0256(3) -0.0030(2) 0.0156(2) -0.0053(2)
Zn2 0.0252(2) 0.0132(2) 0.0260(3) 0.00116(18) 0.0101(2) 0.00412(19)
Zn3 0.0228(2) 0.0188(2) 0.0191(2) -0.00313(18) 0.00435(19) -0.00300(19)
Zn4 0.0204(2) 0.0116(2) 0.0163(2) -0.00124(17) 0.00659(18) -0.00030(17)
P1 0.0177(5) 0.0093(4) 0.0154(5) -0.0012(4) 0.0064(4) -0.0014(4)
O1 0.0244(15) 0.0134(14) 0.0209(15) -0.0037(11) 0.0106(12) -0.0022(11)
O2 0.0233(14) 0.0144(14) 0.0185(14) -0.0007(11) 0.0065(11) -0.0044(11)
O3 0.0201(14) 0.0135(13) 0.0176(14) -0.0025(10) 0.0069(11) -0.0036(11)
O4 0.0218(14) 0.0154(14) 0.0176(14) -0.0027(11) 0.0080(11) -0.0028(11)
O5 0.0321(18) 0.0258(18) 0.045(2) 0.0132(15) 0.0135(16) 0.0130(14)
O6 0.054(2) 0.0250(19) 0.046(2) 0.0016(16) 0.0130(18) 0.0161(17)
O7 0.0381(19) 0.0325(19) 0.0298(18) 0.0007(14) -0.0028(15) 0.0118(16)
O8 0.0313(18) 0.0356(19) 0.0221(16) 0.0039(14) -0.0017(13) -0.0085(14)
O9 0.060(2) 0.032(2) 0.050(2) -0.0052(16) 0.039(2) 0.0051(18)
O10 0.040(2) 0.050(2) 0.0274(18) -0.0063(16) 0.0204(16) -0.0142(17)
O11 0.0368(19) 0.0289(18) 0.044(2) -0.0095(15) 0.0213(16) -0.0016(15)
O12 0.0345(17) 0.0228(16) 0.0209(15) 0.0027(12) 0.0099(13) -0.0021(13)
O13 0.0408(19) 0.0218(17) 0.041(2) -0.0113(14) 0.0184(16) -0.0082(14)
O14 0.0296(16) 0.0244(16) 0.0242(16) 0.0029(12) 0.0054(13) 0.0018(13)
O15 0.0255(15) 0.0141(14) 0.0243(15) 0.0021(11) 0.0062(12) -0.0017(12)
O16 0.0329(17) 0.0248(16) 0.0218(15) -0.0076(12) 0.0118(13) -0.0055(13)
O17 0.0317(17) 0.0231(16) 0.0245(16) -0.0048(12) 0.0139(13) -0.0008(13)
O18 0.0373(18) 0.0173(15) 0.0390(19) -0.0040(13) 0.0169(15) -0.0092(14)
O19 0.0271(15) 0.0168(14) 0.0172(14) 0.0019(11) 0.0071(12) 0.0022(12)
O20 0.0320(17) 0.0201(15) 0.0234(16) 0.0038(12) 0.0122(13) 0.0040(13)
O21 0.0228(15) 0.0202(15) 0.0202(15) -0.0013(11) 0.0056(12) -0.0003(12)
O22 0.047(2) 0.0344(19) 0.0211(17) 0.0030(14) 0.0119(15) -0.0023(16)
O23 0.0251(15) 0.0126(14) 0.0261(16) -0.0012(11) 0.0104(12) 0.0022(11)
O24 0.049(2) 0.0308(19) 0.0265(18) -0.0058(14) 0.0144(16) -0.0007(16)
O25 0.0287(16) 0.0176(15) 0.0322(17) -0.0035(12) 0.0135(14) -0.0001(12)
O26 0.0248(15) 0.0153(14) 0.0226(15) -0.0017(11) 0.0092(12) -0.0014(12)
O27 0.0237(15) 0.0130(14) 0.0252(15) -0.0004(11) 0.0097(12) 0.0038(11)
O28 0.0233(15) 0.0215(16) 0.0285(16) -0.0014(12) 0.0083(13) 0.0002(12)
O29 0.0290(16) 0.0219(16) 0.0275(17) 0.0032(12) 0.0070(13) 0.0041(13)
O30 0.0202(14) 0.0195(15) 0.0253(16) -0.0028(12) 0.0075(12) 0.0051(12)
O31 0.0301(16) 0.0142(14) 0.0211(15) -0.0009(11) 0.0108(12) -0.0015(12)
O32 0.0321(17) 0.0196(15) 0.0240(16) -0.0041(12) 0.0126(13) -0.0075(13)
O33 0.0292(16) 0.0210(15) 0.0228(15) -0.0028(12) 0.0108(13) -0.0039(12)
O34 0.0190(13) 0.0116(13) 0.0171(13) 0.0003(10) 0.0069(11) 0.0003(11)
O35 0.0247(15) 0.0157(14) 0.0216(15) -0.0037(11) 0.0073(12) -0.0015(12)
O36 0.0245(15) 0.0144(14) 0.0269(16) -0.0014(11) 0.0105(12) 0.0010(12)
O37 0.0242(15) 0.0181(15) 0.0230(15) -0.0030(11) 0.0098(12) -0.0019(12)
O38 0.0206(14) 0.0188(14) 0.0198(14) -0.0013(11) 0.0081(12) -0.0006(11)
O39 0.0178(13) 0.0142(13) 0.0160(13) -0.0007(10) 0.0042(11) -0.0030(11)
O40 0.0248(15) 0.0222(15) 0.0216(15) -0.0014(12) 0.0106(12) -0.0033(12)
O41 0.0240(14) 0.0147(14) 0.0151(14) -0.0010(10) 0.0053(11) -0.0018(11)
O42 0.0207(14) 0.0114(13) 0.0198(14) 0.0001(10) 0.0070(11) 0.0000(11)
O43 0.0248(15) 0.0220(16) 0.0308(17) -0.0018(13) 0.0118(13) -0.0015(12)
O44 0.0382(18) 0.0175(15) 0.0354(18) 0.0000(13) 0.0157(15) -0.0081(14)
O45 0.0300(17) 0.0251(17) 0.0358(19) -0.0086(14) 0.0104(14) -0.0108(14)
O46 0.0266(17) 0.0345(19) 0.047(2) -0.0047(16) 0.0131(15) 0.0045(15)
C1 0.043(3) 0.023(2) 0.031(3) 0.0085(19) 0.017(2) 0.012(2)
C2 0.034(2) 0.021(2) 0.031(2) 0.0054(18) 0.013(2) 0.0109(19)
C3 0.041(3) 0.022(2) 0.052(3) -0.008(2) 0.008(2) 0.011(2)
C4 0.031(3) 0.034(3) 0.049(3) -0.013(2) -0.001(2) 0.007(2)
C5 0.032(2) 0.028(2) 0.022(2) 0.0010(18) 0.0035(18) 0.012(2)
C6 0.035(3) 0.021(2) 0.037(3) -0.0014(19) 0.008(2) 0.007(2)
C7 0.031(2) 0.025(2) 0.037(3) 0.003(2) 0.005(2) 0.011(2)
C8 0.033(2) 0.027(2) 0.024(2) -0.0017(18) 0.0057(19) 0.013(2)
C9 0.033(2) 0.035(3) 0.019(2) -0.0027(19) 0.0026(19) 0.009(2)
C10 0.032(2) 0.028(2) 0.021(2) -0.0022(18) 0.0069(19) 0.0084(19)
C11 0.033(2) 0.028(2) 0.024(2) 0.0011(18) 0.0057(19) 0.012(2)
C12 0.027(2) 0.026(2) 0.022(2) 0.0000(17) 0.0042(18) 0.0064(18)
C13 0.036(3) 0.029(2) 0.021(2) -0.0044(18) 0.0075(19) 0.008(2)
C14 0.023(2) 0.030(2) 0.025(2) 0.0026(19) 0.0044(18) 0.0057(19)
C15 0.029(2) 0.034(3) 0.020(2) -0.0041(18) 0.0076(18) 0.005(2)
C16 0.054(3) 0.029(3) 0.030(3) 0.005(2) 0.021(2) 0.010(2)
C17 0.056(3) 0.022(2) 0.032(3) -0.0019(19) 0.023(2) 0.006(2)
C18 0.029(2) 0.031(2) 0.024(2) -0.0051(18) 0.0119(19) 0.0029(19)
C19 0.035(3) 0.038(3) 0.020(2) 0.0030(19) 0.0071(19) 0.007(2)
C20 0.042(3) 0.028(3) 0.028(2) 0.0014(19) 0.014(2) 0.010(2)
C21 0.025(2) 0.039(3) 0.029(2) -0.006(2) 0.0132(19) 0.002(2)
C22 0.056(3) 0.039(3) 0.040(3) 0.015(2) 0.021(3) -0.004(3)
C23 0.055(4) 0.049(4) 0.061(4) 0.017(3) 0.019(3) -0.003(3)
C24 0.054(4) 0.061(4) 0.085(5) 0.010(4) 0.013(4) -0.006(3)
C25 0.054(5) 0.095(7) 0.204(13) 0.053(8) 0.017(7) -0.006(5)
C26 0.063(4) 0.040(3) 0.032(3) 0.008(2) 0.013(3) 0.002(3)
C27 0.105(6) 0.049(4) 0.049(4) -0.001(3) 0.029(4) -0.001(4)
C28 0.110(7) 0.087(6) 0.053(5) -0.019(4) 0.019(5) -0.009(5)
C29 0.109(9) 0.173(12) 0.072(7) -0.042(7) 0.001(6) 0.005(8)
C30 0.057(3) 0.032(3) 0.039(3) 0.008(2) 0.018(3) 0.000(3)
C31 0.067(4) 0.056(4) 0.043(3) 0.000(3) 0.023(3) -0.002(3)
C32 0.108(6) 0.066(5) 0.048(4) -0.006(3) 0.028(4) -0.028(5)
C34 0.054(4) 0.041(3) 0.053(4) 0.021(3) 0.025(3) 0.013(3)
C35 0.067(4) 0.052(4) 0.072(5) 0.022(3) 0.043(4) 0.009(3)
C36 0.064(5) 0.085(6) 0.133(8) 0.059(6) 0.056(5) 0.025(4)
C37 0.065(6) 0.181(13) 0.110(9) 0.045(8) 0.008(6) -0.015(7)
C38 0.033(3) 0.050(4) 0.049(3) 0.003(3) 0.010(2) 0.002(2)
C39 0.061(4) 0.071(5) 0.059(4) 0.026(4) 0.019(3) 0.019(4)
C40 0.080(5) 0.064(5) 0.107(7) 0.031(5) 0.053(5) 0.019(4)
C42 0.032(3) 0.054(4) 0.062(4) -0.005(3) 0.006(3) 0.005(3)
C43 0.053(4) 0.048(4) 0.067(4) 0.002(3) 0.017(3) 0.014(3)
C44 0.075(5) 0.057(4) 0.072(5) -0.018(4) 0.019(4) -0.011(4)
C45 0.137(10) 0.101(8) 0.094(7) -0.035(6) 0.037(7) -0.016(7)
C46 0.037(3) 0.063(4) 0.048(4) 0.001(3) 0.010(3) -0.007(3)
C47 0.076(5) 0.084(6) 0.047(4) -0.004(4) 0.012(4) -0.009(4)
C48 0.104(6) 0.106(6) 0.085(5) -0.022(5) 0.053(5) -0.030(5)
C49 0.123(11) 0.140(12) 0.211(16) -0.020(11) 0.015(10) 0.074(9)
C50 0.038(3) 0.051(4) 0.078(5) 0.018(3) 0.000(3) 0.008(3)
C51 0.083(5) 0.074(5) 0.119(6) 0.032(5) 0.019(5) -0.008(4)
C52 0.101(7) 0.065(6) 0.131(9) 0.046(6) 0.029(7) 0.011(5)
C53 0.131(9) 0.107(8) 0.091(7) 0.055(6) 0.044(7) 0.047(7)
C54 0.064(4) 0.036(3) 0.057(4) 0.007(3) 0.025(3) 0.016(3)
C55 0.081(5) 0.061(5) 0.070(5) 0.000(4) 0.024(4) 0.018(4)
C56 0.069(5) 0.074(5) 0.100(7) -0.036(5) 0.027(5) 0.000(4)
C57 0.102(8) 0.165(12) 0.104(8) -0.061(8) 0.045(7) -0.016(8)
C58 0.062(4) 0.039(3) 0.064(4) 0.014(3) 0.023(3) 0.015(3)
C59 0.088(5) 0.050(4) 0.069(5) 0.003(3) 0.027(4) 0.026(4)
C60 0.076(5) 0.064(5) 0.079(6) -0.002(4) 0.009(4) -0.002(4)
C61 0.127(9) 0.089(7) 0.106(8) -0.026(6) 0.013(7) -0.019(7)
C62 0.114(7) 0.046(4) 0.074(5) 0.021(4) 0.054(5) 0.017(4)
C63 0.145(10) 0.087(7) 0.142(10) 0.030(6) 0.106(8) 0.011(7)
C66 0.076(5) 0.052(4) 0.057(4) 0.013(3) 0.021(4) 0.037(4)
C67 0.064(5) 0.072(5) 0.076(5) 0.011(4) 0.025(4) 0.022(4)
C68 0.080(5) 0.110(7) 0.121(7) -0.020(6) 0.037(5) 0.014(5)
C69 0.089(7) 0.113(9) 0.130(10) 0.036(7) 0.028(7) 0.035(6)
N1 0.049(3) 0.030(2) 0.033(2) 0.0113(18) 0.016(2) 0.004(2)
N2 0.026(2) 0.049(3) 0.046(3) 0.008(2) 0.0043(19) 0.004(2)
N3 0.068(3) 0.033(3) 0.051(3) 0.011(2) 0.028(3) 0.022(2)

loop_
_atom_type_symbol
_atom_type_description
_atom_type_scat_dispersion_real
_atom_type_scat_dispersion_imag
_atom_type_scat_source
C C 0.0033 0.0016 'International Tables Vol C Tables 4.2.6.8 and 6.1.1.4'
H H 0.0000 0.0000 'International Tables Vol C Tables 4.2.6.8 and 6.1.1.4'
N N 0.0061 0.0033 'International Tables Vol C Tables 4.2.6.8 and 6.1.1.4'
O O 0.0106 0.0060 'International Tables Vol C Tables 4.2.6.8 and 6.1.1.4'
P P 0.1023 0.0942 'International Tables Vol C Tables 4.2.6.8 and 6.1.1.4'
Zn Zn 0.2839 1.4301 'International Tables Vol C Tables 4.2.6.8 and 6.1.1.4'
Mo Mo -1.6832 0.6857 'International Tables Vol C Tables 4.2.6.8 and 6.1.1.4'

loop_
_geom_angle_atom_site_label_1
_geom_angle_atom_site_label_2
_geom_angle_atom_site_label_3
_geom_angle
_geom_angle_site_symmetry_1
_geom_angle_site_symmetry_3
O20 Mo1 O42 106.38(13) . .
O20 Mo1 O27 105.13(13) . .
O42 Mo1 O27 93.34(12) . .
O20 Mo1 O34 98.31(13) . .
O42 Mo1 O34 85.74(11) . .
O27 Mo1 O34 155.77(11) . .
O20 Mo1 O31 100.73(13) . .
O42 Mo1 O31 152.61(12) . .
O27 Mo1 O31 83.14(12) . .
O34 Mo1 O31 86.62(12) . .
O20 Mo1 Mo4 99.60(11) . .
O42 Mo1 Mo4 47.95(8) . .
O27 Mo1 Mo4 48.44(8) . .
O34 Mo1 Mo4 133.40(8) . .
O31 Mo1 Mo4 130.91(9) . .
O18 Mo2 O26 103.85(15) . .
O18 Mo2 O31 103.86(15) . .
O26 Mo2 O31 97.70(13) . .
O18 Mo2 O35 101.76(14) . .
O26 Mo2 O35 88.93(12) . .
O31 Mo2 O35 151.09(13) . .
O18 Mo2 O23 101.91(14) . .
O26 Mo2 O23 151.49(12) . .
O31 Mo2 O23 87.76(13) . .
O35 Mo2 O23 73.97(12) . .
O18 Mo2 Mo8 98.78(11) . .
O26 Mo2 Mo8 125.16(9) . .
O31 Mo2 Mo8 124.23(10) . .
O35 Mo2 Mo8 37.33(8) . .
O23 Mo2 Mo8 37.50(8) . .
O28 Mo3 O39 106.65(13) . .
O28 Mo3 O41 104.80(14) . .
O39 Mo3 O41 92.99(11) . .
O28 Mo3 O34 98.27(13) . .
O39 Mo3 O34 87.17(11) . .
O41 Mo3 O34 155.83(11) . .
O28 Mo3 O26 100.41(13) . .
O39 Mo3 O26 152.81(12) . .
O41 Mo3 O26 82.50(11) . .
O34 Mo3 O26 86.38(11) . .
O28 Mo3 Mo5 99.20(11) . .
O39 Mo3 Mo5 48.13(8) . .
O41 Mo3 Mo5 48.04(8) . .
O34 Mo3 Mo5 135.04(8) . .
O26 Mo3 Mo5 130.00(8) . .
O14 Mo4 O42 107.18(14) . .
O14 Mo4 O27 106.09(14) . .
O42 Mo4 O27 93.34(12) . .
O14 Mo4 O21 101.27(14) . .
O42 Mo4 O21 83.46(12) . .
O27 Mo4 O21 152.14(12) . .
O14 Mo4 O30 98.51(14) . .
O42 Mo4 O30 153.71(12) . .
O27 Mo4 O30 84.66(12) . .
O21 Mo4 O30 86.20(12) . .
O14 Mo4 Mo1 100.94(11) . .
O42 Mo4 Mo1 47.88(8) . .
O27 Mo4 Mo1 48.51(8) . .
O21 Mo4 Mo1 130.63(8) . .
O30 Mo4 Mo1 132.63(8) . .
O29 Mo5 O41 106.70(14) . .
O29 Mo5 O39 107.50(14) . .
O41 Mo5 O39 92.82(11) . .
O29 Mo5 O15 100.69(14) . .
O41 Mo5 O15 151.90(12) . .
O39 Mo5 O15 84.75(11) . .
O29 Mo5 O19 99.05(13) . .
O41 Mo5 O19 83.86(11) . .
O39 Mo5 O19 153.02(12) . .
O15 Mo5 O19 85.79(12) . .
O29 Mo5 Mo3 101.31(11) . .
O41 Mo5 Mo3 48.18(8) . .
O39 Mo5 Mo3 47.81(8) . .
O15 Mo5 Mo3 131.84(8) . .
O19 Mo5 Mo3 131.49(8) . .
O44 Mo6 O15 104.27(15) . .
O44 Mo6 O12 103.22(15) . .
O15 Mo6 O12 96.36(14) . .
O44 Mo6 O40 101.86(14) . .
O15 Mo6 O40 151.73(12) . .
O12 Mo6 O40 87.94(13) . .
O44 Mo6 O38 102.54(14) . .
O15 Mo6 O38 89.37(12) . .
O12 Mo6 O38 151.29(13) . .
O40 Mo6 O38 74.52(12) . .
O44 Mo6 Mo7 99.53(12) . .
O15 Mo6 Mo7 125.88(9) . .
O12 Mo6 Mo7 124.32(10) . .
O40 Mo6 Mo7 37.52(8) . .
O38 Mo6 Mo7 37.79(8) . .
O45 Mo7 O21 103.36(15) . .
O45 Mo7 O43 103.61(15) . .
O21 Mo7 O43 97.16(13) . .
O45 Mo7 O40 102.89(14) . .
O21 Mo7 O40 151.04(12) . .
O43 Mo7 O40 88.34(13) . .
O45 Mo7 O38 101.37(14) . .
O21 Mo7 O38 88.61(12) . .
O43 Mo7 O38 152.24(13) . .
O40 Mo7 O38 74.40(12) . .
O45 Mo7 Mo6 99.44(12) . .
O21 Mo7 Mo6 125.01(9) . .
O43 Mo7 Mo6 124.84(10) . .
O40 Mo7 Mo6 37.48(8) . .
O38 Mo7 Mo6 37.70(8) . .
O13 Mo8 O16 103.87(15) . .
O13 Mo8 O25 103.37(15) . .
O16 Mo8 O25 95.89(14) . .
O13 Mo8 O35 101.57(14) . .
O16 Mo8 O35 89.02(13) . .
O25 Mo8 O35 152.57(12) . .
O13 Mo8 O23 100.36(15) . .
O16 Mo8 O23 153.13(12) . .
O25 Mo8 O23 89.59(13) . .
O35 Mo8 O23 74.80(12) . .
O13 Mo8 Mo2 97.67(12) . .
O16 Mo8 Mo2 125.74(10) . .
O25 Mo8 Mo2 126.58(10) . .
O35 Mo8 Mo2 37.59(8) . .
O23 Mo8 Mo2 38.08(8) . .
O11 Mo9 O36 106.52(15) . .
O11 Mo9 O32 105.60(15) . .
O36 Mo9 O32 93.41(12) . .
O11 Mo9 O25 100.91(14) . .
O36 Mo9 O25 84.09(13) . .
O32 Mo9 O25 152.94(13) . .
O11 Mo9 O17 98.19(15) . .
O36 Mo9 O17 154.87(12) . .
O32 Mo9 O17 84.11(12) . .
O25 Mo9 O17 86.89(13) . .
O11 Mo9 Mo10 99.91(12) . .
O36 Mo9 Mo10 48.16(9) . .
O32 Mo9 Mo10 48.36(9) . .
O25 Mo9 Mo10 131.66(9) . .
O17 Mo9 Mo10 132.12(9) . .
O46 Mo10 O36 106.19(15) . .
O46 Mo10 O32 105.68(16) . .
O36 Mo10 O32 92.91(12) . .
O46 Mo10 O43 101.77(15) . .
O36 Mo10 O43 151.54(12) . .
O32 Mo10 O43 84.48(13) . .
O46 Mo10 O30 98.83(15) . .
O36 Mo10 O30 83.87(12) . .
O32 Mo10 O30 155.18(12) . .
O43 Mo10 O30 86.78(12) . .
O46 Mo10 Mo9 99.72(12) . .
O36 Mo10 Mo9 47.85(9) . .
O32 Mo10 Mo9 48.15(9) . .
O43 Mo10 Mo9 131.79(9) . .
O30 Mo10 Mo9 131.41(8) . .
O24 Mo11 O37 106.56(15) . .
O24 Mo11 O33 106.25(15) . .
O37 Mo11 O33 93.36(12) . .
O24 Mo11 O16 101.65(15) . .
O37 Mo11 O16 84.55(13) . .
O33 Mo11 O16 151.40(12) . .
O24 Mo11 O17 98.85(15) . .
O37 Mo11 O17 154.33(12) . .
O33 Mo11 O17 82.79(13) . .
O16 Mo11 O17 86.88(13) . .
O24 Mo11 Mo12 100.39(12) . .
O37 Mo11 Mo12 48.39(9) . .
O33 Mo11 Mo12 48.11(9) . .
O16 Mo11 Mo12 132.08(9) . .
O17 Mo11 Mo12 130.53(9) . .
O22 Mo12 O33 105.31(15) . .
O22 Mo12 O37 106.95(15) . .
O33 Mo12 O37 93.31(12) . .
O22 Mo12 O12 99.61(15) . .
O33 Mo12 O12 83.90(13) . .
O37 Mo12 O12 153.05(12) . .
O22 Mo12 O19 97.86(15) . .
O33 Mo12 O19 156.38(12) . .
O37 Mo12 O19 84.12(12) . .
O12 Mo12 O19 87.85(12) . .
O22 Mo12 O2 170.32(14) . .
O33 Mo12 O2 81.06(11) . .
O37 Mo12 O2 79.55(11) . .
O12 Mo12 O2 73.52(10) . .
O19 Mo12 O2 75.38(10) . .
O22 Mo12 Mo11 99.97(12) . .
O33 Mo12 Mo11 48.39(9) . .
O37 Mo12 Mo11 48.04(9) . .
O12 Mo12 Mo11 131.72(9) . .
O19 Mo12 Mo11 131.97(8) . .
O2 Mo12 Mo11 89.70(7) . .
O10 Zn1 O40 119.30(14) . .
O10 Zn1 O32 112.00(15) . .
O40 Zn1 O32 109.91(12) . .
O10 Zn1 O33 103.48(14) . .
O40 Zn1 O33 110.75(13) . .
O32 Zn1 O33 99.36(13) . .
O23 Zn2 O5 119.85(14) . .
O23 Zn2 O27 108.19(12) . .
O5 Zn2 O27 120.31(14) . .
O23 Zn2 O36 108.62(12) . .
O5 Zn2 O36 96.42(13) . .
O27 Zn2 O36 99.87(12) . .
O8 Zn3 O35 118.83(13) . .
O8 Zn3 O41 111.69(14) . .
O35 Zn3 O41 109.92(12) . .
O8 Zn3 O37 107.61(13) . .
O35 Zn3 O37 106.56(12) . .
O41 Zn3 O37 100.45(12) . .
O34 Zn4 O38 124.85(12) 3_666 .
O34 Zn4 O42 106.11(11) 3_666 .
O38 Zn4 O42 109.17(12) . .
O34 Zn4 O39 110.17(11) 3_666 .
O38 Zn4 O39 106.20(11) . .
O42 Zn4 O39 96.77(11) . .
O2 P1 O4 111.42(16) . .
O2 P1 O3 108.87(16) . .
O4 P1 O3 108.64(15) . .
O2 P1 O1 108.30(16) . .
O4 P1 O1 108.20(16) . .
O3 P1 O1 111.44(15) . .
P1 O2 Mo12 127.32(15) . .
C1 O5 Zn2 111.3(3) . .
C14 O8 Zn3 112.9(3) 4_676 .
C21 O10 Zn1 116.7(3) 2_546 .
Mo6 O12 Mo12 126.66(16) . .
Mo6 O15 Mo5 128.43(16) . .
Mo8 O16 Mo11 127.28(16) . .
Mo9 O17 Mo11 120.17(14) . .
Mo12 O19 Mo5 120.83(14) . .
Mo7 O21 Mo4 128.52(15) . .
Zn2 O23 Mo8 123.99(15) . .
Zn2 O23 Mo2 125.35(15) . .
Mo8 O23 Mo2 104.43(13) . .
Mo8 O25 Mo9 126.75(16) . .
Mo2 O26 Mo3 125.93(15) . .
Zn2 O27 Mo4 137.29(16) . .
Zn2 O27 Mo1 130.86(15) . .
Mo4 O27 Mo1 83.05(11) . .
Mo10 O30 Mo4 121.89(14) . .
Mo2 O31 Mo1 125.93(15) . .
Mo9 O32 Mo10 83.49(12) . .
Mo9 O32 Zn1 138.01(17) . .
Mo10 O32 Zn1 129.05(15) . .
Mo12 O33 Mo11 83.50(12) . .
Mo12 O33 Zn1 128.17(15) . .
Mo11 O33 Zn1 139.52(17) . .
Zn4 O34 Mo1 113.61(13) 3_666 .
Zn4 O34 Mo3 117.93(13) 3_666 .
Mo1 O34 Mo3 121.32(13) . .
Zn3 O35 Mo8 126.37(15) . .
Zn3 O35 Mo2 122.86(14) . .
Mo8 O35 Mo2 105.08(13) . .
Mo9 O36 Mo10 83.99(11) . .
Mo9 O36 Zn2 130.61(16) . .
Mo10 O36 Zn2 138.86(16) . .
Mo11 O37 Mo12 83.57(11) . .
Mo11 O37 Zn3 131.93(16) . .
Mo12 O37 Zn3 137.23(15) . .
Zn4 O38 Mo6 126.39(15) . .
Zn4 O38 Mo7 123.08(14) . .
Mo6 O38 Mo7 104.51(13) . .
Mo3 O39 Mo5 84.06(10) . .
Mo3 O39 Zn4 138.22(15) . .
Mo5 O39 Zn4 132.25(14) . .
Zn1 O40 Mo6 123.95(15) . .
Zn1 O40 Mo7 124.89(16) . .
Mo6 O40 Mo7 104.99(13) . .
Mo5 O41 Mo3 83.78(11) . .
Mo5 O41 Zn3 137.88(15) . .
Mo3 O41 Zn3 129.80(14) . .
Mo1 O42 Mo4 84.17(11) . .
Mo1 O42 Zn4 140.00(15) . .
Mo4 O42 Zn4 130.01(14) . .
Mo7 O43 Mo10 127.30(16) . .
O6 C1 O5 124.3(4) . .
O6 C1 C2 117.8(5) . .
O5 C1 C2 117.8(4) . .
C3 C2 C7 118.9(4) . .
C3 C2 C1 119.7(4) . .
C7 C2 C1 121.4(5) . .
C4 C3 C2 120.9(5) . .
C4 C3 H3A 119.5 . .
C2 C3 H3A 119.5 . .
C3 C4 C5 120.9(5) . .
C3 C4 H4A 119.5 . .
C5 C4 H4A 119.5 . .
C6 C5 C4 118.0(4) . .
C6 C5 C8 121.5(4) . .
C4 C5 C8 120.5(4) . .
C7 C6 C5 120.8(5) . .
C7 C6 H6A 119.6 . .
C5 C6 H6A 119.6 . .
C2 C7 C6 120.5(5) . .
C2 C7 H7A 119.8 . .
C6 C7 H7A 119.8 . .
C13 C8 C9 118.5(4) . .
C13 C8 C5 122.0(4) . .
C9 C8 C5 119.5(4) . .
C10 C9 C8 121.2(4) . .
C10 C9 H9A 119.4 . .
C8 C9 H9A 119.4 . .
C9 C10 C11 118.6(4) . .
C9 C10 C15 121.3(4) . .
C11 C10 C15 119.8(4) . .
C12 C11 C10 121.0(4) . .
C12 C11 H11A 119.5 . .
C10 C11 H11A 119.5 . .
C11 C12 C13 120.0(4) . .
C11 C12 C14 118.2(4) . .
C13 C12 C14 121.8(4) . .
C12 C13 C8 120.6(4) . .
C12 C13 H13A 119.7 . .
C8 C13 H13A 119.7 . .
O7 C14 O8 125.4(4) . 4_475
O7 C14 C12 118.9(4) . .
O8 C14 C12 115.7(4) 4_475 .
C16 C15 C20 117.9(4) . .
C16 C15 C10 121.4(4) . .
C20 C15 C10 120.4(4) . .
C15 C16 C17 121.0(5) . .
C15 C16 H16A 119.5 . .
C17 C16 H16A 119.5 . .
C18 C17 C16 120.7(5) . .
C18 C17 H17A 119.6 . .
C16 C17 H17A 119.6 . .
C19 C18 C17 118.6(4) . .
C19 C18 C21 120.8(4) . .
C17 C18 C21 120.6(4) . .
C18 C19 C20 121.0(4) . .
C18 C19 H19A 119.5 . .
C20 C19 H19A 119.5 . .
C19 C20 C15 120.7(5) . .
C19 C20 H20A 119.6 . .
C15 C20 H20A 119.6 . .
O9 C21 O10 125.4(4) . 2_556
O9 C21 C18 119.7(4) . .
O10 C21 C18 114.8(4) 2_556 .
C23 C22 N1 115.3(4) . .
C23 C22 H22A 108.5 . .
N1 C22 H22A 108.5 . .
C23 C22 H22B 108.5 . .
N1 C22 H22B 108.5 . .
H22A C22 H22B 107.5 . .
C24 C23 C22 111.9(5) . .
C24 C23 H23A 109.2 . .
C22 C23 H23A 109.2 . .
C24 C23 H23B 109.2 . .
C22 C23 H23B 109.2 . .
H23A C23 H23B 107.9 . .
C25 C24 C23 112.1(6) . .
C25 C24 H24A 109.2 . .
C23 C24 H24A 109.2 . .
C25 C24 H24B 109.2 . .
C23 C24 H24B 109.2 . .
H24A C24 H24B 107.9 . .
C24 C25 H25A 109.5 . .
C24 C25 H25B 109.5 . .
H25A C25 H25B 109.5 . .
C24 C25 H25C 109.5 . .
H25A C25 H25C 109.5 . .
H25B C25 H25C 109.5 . .
C27 C26 N1 115.9(5) . .
C27 C26 H26A 108.3 . .
N1 C26 H26A 108.3 . .
C27 C26 H26B 108.3 . .
N1 C26 H26B 108.3 . .
H26A C26 H26B 107.4 . .
C26 C27 C28 109.8(6) . .
C26 C27 H27A 109.7 . .
C28 C27 H27A 109.7 . .
C26 C27 H27B 109.7 . .
C28 C27 H27B 109.7 . .
H27A C27 H27B 108.2 . .
C27 C28 C29 113.5(8) . .
C27 C28 H28A 108.9 . .
C29 C28 H28A 108.9 . .
C27 C28 H28B 108.9 . .
C29 C28 H28B 108.9 . .
H28A C28 H28B 107.7 . .
C28 C29 H29A 109.5 . .
C28 C29 H29B 109.5 . .
H29A C29 H29B 109.5 . .
C28 C29 H29C 109.5 . .
H29A C29 H29C 109.5 . .
H29B C29 H29C 109.5 . .
C31 C30 N1 116.2(5) . .
C31 C30 H30A 108.2 . .
N1 C30 H30A 108.2 . .
C31 C30 H30B 108.2 . .
N1 C30 H30B 108.2 . .
H30A C30 H30B 107.4 . .
C30 C31 C32 110.7(6) . .
C30 C31 H31A 109.5 . .
C32 C31 H31A 109.5 . .
C30 C31 H31B 109.5 . .
C32 C31 H31B 109.5 . .
H31A C31 H31B 108.1 . .
C33 C32 C31 113.1(7) . .
C33 C32 H32A 109.0 . .
C31 C32 H32A 109.0 . .
C33 C32 H32B 109.0 . .
C31 C32 H32B 109.0 . .
H32A C32 H32B 107.8 . .
C32 C33 H33A 109.5 . .
C32 C33 H33B 109.5 . .
H33A C33 H33B 109.5 . .
C32 C33 H33C 109.5 . .
H33A C33 H33C 109.5 . .
H33B C33 H33C 109.5 . .
N1 C34 C35 116.1(4) . .
N1 C34 H34A 108.3 . .
C35 C34 H34A 108.3 . .
N1 C34 H34B 108.3 . .
C35 C34 H34B 108.3 . .
H34A C34 H34B 107.4 . .
C36 C35 C34 111.4(5) . .
C36 C35 H35A 109.3 . .
C34 C35 H35A 109.3 . .
C36 C35 H35B 109.3 . .
C34 C35 H35B 109.3 . .
H35A C35 H35B 108.0 . .
C35 C36 C37 114.9(7) . .
C35 C36 H36A 108.5 . .
C37 C36 H36A 108.5 . .
C35 C36 H36B 108.5 . .
C37 C36 H36B 108.5 . .
H36A C36 H36B 107.5 . .
C36 C37 H37A 109.5 . .
C36 C37 H37B 109.5 . .
H37A C37 H37B 109.5 . .
C36 C37 H37C 109.5 . .
H37A C37 H37C 109.5 . .
H37B C37 H37C 109.5 . .
N2 C38 C39 114.5(5) . .
N2 C38 H38A 108.6 . .
C39 C38 H38A 108.6 . .
N2 C38 H38B 108.6 . .
C39 C38 H38B 108.6 . .
H38A C38 H38B 107.6 . .
C40 C39 C38 113.4(6) . .
C40 C39 H39A 108.9 . .
C38 C39 H39A 108.9 . .
C40 C39 H39B 108.9 . .
C38 C39 H39B 108.9 . .
H39A C39 H39B 107.7 . .
C41A C40 C41 62.4(14) . .
C41A C40 C39 138.6(16) . .
C41 C40 C39 113.8(8) . .
C41A C41 C40 50.8(12) . .
C41A C41 H41A 118.6 . .
C40 C41 H41A 118.6 . .
C41A C41 H41B 118.6 . .
C40 C41 H41B 118.6 . .
H41A C41 H41B 116.0 . .
C40 C41A C41 66.8(15) . .
C40 C41A H41C 117.0 . .
C41 C41A H41C 117.0 . .
C40 C41A H41D 117.0 . .
C41 C41A H41D 117.0 . .
H41C C41A H41D 114.1 . .
C43 C42 N2 116.5(5) . .
C43 C42 H42A 108.2 . .
N2 C42 H42A 108.2 . .
C43 C42 H42B 108.2 . .
N2 C42 H42B 108.2 . .
H42A C42 H42B 107.3 . .
C44 C43 C42 110.5(6) . .
C44 C43 H43A 109.5 . .
C42 C43 H43A 109.5 . .
C44 C43 H43B 109.5 . .
C42 C43 H43B 109.5 . .
H43A C43 H43B 108.1 . .
C43 C44 C45 111.1(7) . .
C43 C44 H44A 109.4 . .
C45 C44 H44A 109.4 . .
C43 C44 H44B 109.4 . .
C45 C44 H44B 109.4 . .
H44A C44 H44B 108.0 . .
C44 C45 H45A 109.5 . .
C44 C45 H45B 109.5 . .
H45A C45 H45B 109.5 . .
C44 C45 H45C 109.5 . .
H45A C45 H45C 109.5 . .
H45B C45 H45C 109.5 . .
N2 C46 C47 114.9(5) . .
N2 C46 H46A 108.6 . .
C47 C46 H46A 108.6 . .
N2 C46 H46B 108.6 . .
C47 C46 H46B 108.6 . .
H46A C46 H46B 107.5 . .
C48 C47 C46 111.2(7) . .
C48 C47 H47A 109.4 . .
C46 C47 H47A 109.4 . .
C48 C47 H47B 109.4 . .
C46 C47 H47B 109.4 . .
H47A C47 H47B 108.0 . .
C49 C48 C47 114.4(9) . .
C49 C48 H48A 108.7 . .
C47 C48 H48A 108.7 . .
C49 C48 H48B 108.7 . .
C47 C48 H48B 108.7 . .
H48A C48 H48B 107.6 . .
C48 C49 H49A 109.5 . .
C48 C49 H49B 109.5 . .
H49A C49 H49B 109.5 . .
C48 C49 H49C 109.5 . .
H49A C49 H49C 109.5 . .
H49B C49 H49C 109.5 . .
C51 C50 N2 115.1(6) . .
C51 C50 H50A 108.5 . .
N2 C50 H50A 108.5 . .
C51 C50 H50B 108.5 . .
N2 C50 H50B 108.5 . .
H50A C50 H50B 107.5 . .
C50 C51 C52 110.6(7) . .
C50 C51 H51A 109.5 . .
C52 C51 H51A 109.5 . .
C50 C51 H51B 109.5 . .
C52 C51 H51B 109.5 . .
H51A C51 H51B 108.1 . .
C53 C52 C51 113.9(9) . .
C53 C52 H52A 108.8 . .
C51 C52 H52A 108.8 . .
C53 C52 H52B 108.8 . .
C51 C52 H52B 108.8 . .
H52A C52 H52B 107.7 . .
C52 C53 H53A 109.5 . .
C52 C53 H53B 109.5 . .
H53A C53 H53B 109.5 . .
C52 C53 H53C 109.5 . .
H53A C53 H53C 109.5 . .
H53B C53 H53C 109.5 . .
C55 C54 N3 116.7(5) . .
C55 C54 H54A 108.1 . .
N3 C54 H54A 108.1 . .
C55 C54 H54B 108.1 . .
N3 C54 H54B 108.1 . .
H54A C54 H54B 107.3 . .
C56 C55 C54 112.6(6) . .
C56 C55 H55A 109.1 . .
C54 C55 H55A 109.1 . .
C56 C55 H55B 109.1 . .
C54 C55 H55B 109.1 . .
H55A C55 H55B 107.8 . .
C55 C56 C57 112.9(8) . .
C55 C56 H56A 109.0 . .
C57 C56 H56A 109.0 . .
C55 C56 H56B 109.0 . .
C57 C56 H56B 109.0 . .
H56A C56 H56B 107.8 . .
C56 C57 H57A 109.5 . .
C56 C57 H57B 109.5 . .
H57A C57 H57B 109.5 . .
C56 C57 H57C 109.5 . .
H57A C57 H57C 109.5 . .
H57B C57 H57C 109.5 . .
C59 C58 N3 115.7(5) . .
C59 C58 H58A 108.4 . .
N3 C58 H58A 108.4 . .
C59 C58 H58B 108.4 . .
N3 C58 H58B 108.4 . .
H58A C58 H58B 107.4 . .
C60 C59 C58 113.8(6) . .
C60 C59 H59A 108.8 . .
C58 C59 H59A 108.8 . .
C60 C59 H59B 108.8 . .
C58 C59 H59B 108.8 . .
H59A C59 H59B 107.7 . .
C59 C60 C61 114.1(8) . .
C59 C60 H60A 108.7 . .
C61 C60 H60A 108.7 . .
C59 C60 H60B 108.7 . .
C61 C60 H60B 108.7 . .
H60A C60 H60B 107.6 . .
C60 C61 H61A 109.5 . .
C60 C61 H61B 109.5 . .
H61A C61 H61B 109.5 . .
C60 C61 H61C 109.5 . .
H61A C61 H61C 109.5 . .
H61B C61 H61C 109.5 . .
C63 C62 N3 115.0(6) . .
C63 C62 H62A 108.5 . .
N3 C62 H62A 108.5 . .
C63 C62 H62B 108.5 . .
N3 C62 H62B 108.5 . .
H62A C62 H62B 107.5 . .
C62 C63 C64 114.5(10) . .
C62 C63 H63A 108.6 . .
C64 C63 H63A 108.6 . .
C62 C63 H63B 108.6 . .
C64 C63 H63B 108.6 . .
H63A C63 H63B 107.6 . .
C65 C64 C63 106.1(16) . .
C65 C64 H64A 110.5 . .
C63 C64 H64A 110.5 . .
C65 C64 H64B 110.5 . .
C63 C64 H64B 110.5 . .
H64A C64 H64B 108.7 . .
C67 C66 N3 116.2(5) . .
C67 C66 H66A 108.2 . .
N3 C66 H66A 108.2 . .
C67 C66 H66B 108.2 . .
N3 C66 H66B 108.2 . .
H66A C66 H66B 107.4 . .
C66 C67 C68 111.8(7) . .
C66 C67 H67A 109.3 . .
C68 C67 H67A 109.3 . .
C66 C67 H67B 109.3 . .
C68 C67 H67B 109.3 . .
H67A C67 H67B 107.9 . .
C69 C68 C67 113.7(8) . .
C69 C68 H68A 108.8 . .
C67 C68 H68A 108.8 . .
C69 C68 H68B 108.8 . .
C67 C68 H68B 108.8 . .
H68A C68 H68B 107.7 . .
C68 C69 H69A 109.5 . .
C68 C69 H69B 109.5 . .
H69A C69 H69B 109.5 . .
C68 C69 H69C 109.5 . .
H69A C69 H69C 109.5 . .
H69B C69 H69C 109.5 . .
C34 N1 C30 111.1(5) . .
C34 N1 C26 111.4(4) . .
C30 N1 C26 105.9(4) . .
C34 N1 C22 106.6(4) . .
C30 N1 C22 110.9(4) . .
C26 N1 C22 111.1(4) . .
C38 N2 C46 111.1(5) . .
C38 N2 C42 111.3(5) . .
C46 N2 C42 106.0(4) . .
C38 N2 C50 106.2(4) . .
C46 N2 C50 111.2(5) . .
C42 N2 C50 111.1(5) . .
C54 N3 C62 111.7(5) . .
C54 N3 C58 107.7(4) . .
C62 N3 C58 110.8(6) . .
C54 N3 C66 109.9(5) . .
C62 N3 C66 106.5(5) . .
C58 N3 C66 110.3(5) . .

loop_
_geom_bond_atom_site_label_1
_geom_bond_atom_site_label_2
_geom_bond_distance
_geom_bond_site_symmetry_2
Mo1 O20 1.668(3) .
Mo1 O42 1.949(3) .
Mo1 O27 1.973(3) .
Mo1 O34 2.005(3) .
Mo1 O31 2.014(3) .
Mo1 Mo4 2.6144(5) .
Mo2 O18 1.684(3) .
Mo2 O26 1.814(3) .
Mo2 O31 1.814(3) .
Mo2 O35 2.013(3) .
Mo2 O23 2.029(3) .
Mo2 Mo8 3.1859(5) .
Mo3 O28 1.671(3) .
Mo3 O39 1.949(3) .
Mo3 O41 1.962(3) .
Mo3 O34 2.013(3) .
Mo3 O26 2.026(3) .
Mo3 Mo5 2.6169(5) .
Mo4 O14 1.663(3) .
Mo4 O42 1.951(3) .
Mo4 O27 1.971(3) .
Mo4 O21 1.993(3) .
Mo4 O30 2.066(3) .
Mo5 O29 1.663(3) .
Mo5 O41 1.957(3) .
Mo5 O39 1.959(3) .
Mo5 O15 2.001(3) .
Mo5 O19 2.070(3) .
Mo6 O44 1.676(3) .
Mo6 O15 1.813(3) .
Mo6 O12 1.832(3) .
Mo6 O40 2.002(3) .
Mo6 O38 2.007(3) .
Mo6 Mo7 3.1772(5) .
Mo7 O45 1.674(3) .
Mo7 O21 1.813(3) .
Mo7 O43 1.829(3) .
Mo7 O40 2.003(3) .
Mo7 O38 2.011(3) .
Mo8 O13 1.679(3) .
Mo8 O16 1.823(3) .
Mo8 O25 1.831(3) .
Mo8 O35 2.001(3) .
Mo8 O23 2.002(3) .
Mo9 O11 1.672(3) .
Mo9 O36 1.940(3) .
Mo9 O32 1.951(3) .
Mo9 O25 2.003(3) .
Mo9 O17 2.074(3) .
Mo9 Mo10 2.6024(6) .
Mo10 O46 1.668(3) .
Mo10 O36 1.950(3) .
Mo10 O32 1.958(3) .
Mo10 O43 1.982(3) .
Mo10 O30 2.054(3) .
Mo11 O24 1.662(3) .
Mo11 O37 1.944(3) .
Mo11 O33 1.955(3) .
Mo11 O16 1.994(3) .
Mo11 O17 2.077(3) .
Mo11 Mo12 2.5977(6) .
Mo12 O22 1.667(3) .
Mo12 O33 1.946(3) .
Mo12 O37 1.955(3) .
Mo12 O12 2.005(3) .
Mo12 O19 2.067(3) .
Mo12 O2 2.513(3) .
Zn1 O10 1.918(3) .
Zn1 O40 1.941(3) .
Zn1 O32 1.975(3) .
Zn1 O33 1.989(3) .
Zn2 O23 1.950(3) .
Zn2 O5 1.950(3) .
Zn2 O27 1.969(3) .
Zn2 O36 2.002(3) .
Zn3 O8 1.936(3) .
Zn3 O35 1.955(3) .
Zn3 O41 1.978(3) .
Zn3 O37 1.995(3) .
Zn4 O34 1.950(3) 3_666
Zn4 O38 1.959(3) .
Zn4 O42 1.978(3) .
Zn4 O39 1.983(3) .
P1 O2 1.546(3) .
P1 O4 1.550(3) .
P1 O3 1.557(3) .
P1 O1 1.559(3) .
O5 C1 1.278(6) .
O6 C1 1.247(6) .
O7 C14 1.229(6) .
O8 C14 1.283(6) 4_676
O9 C21 1.234(6) .
O10 C21 1.276(6) 2_546
O34 Zn4 1.950(3) 3_666
C1 C2 1.493(6) .
C2 C3 1.382(7) .
C2 C7 1.385(7) .
C3 C4 1.379(7) .
C3 H3A 0.9500 .
C4 C5 1.395(7) .
C4 H4A 0.9500 .
C5 C6 1.392(7) .
C5 C8 1.487(6) .
C6 C7 1.390(6) .
C6 H6A 0.9500 .
C7 H7A 0.9500 .
C8 C13 1.392(6) .
C8 C9 1.406(6) .
C9 C10 1.387(6) .
C9 H9A 0.9500 .
C10 C11 1.392(6) .
C10 C15 1.484(6) .
C11 C12 1.381(6) .
C11 H11A 0.9500 .
C12 C13 1.382(6) .
C12 C14 1.509(6) .
C13 H13A 0.9500 .
C14 O8 1.283(6) 4_475
C15 C16 1.383(7) .
C15 C20 1.395(7) .
C16 C17 1.387(7) .
C16 H16A 0.9500 .
C17 C18 1.380(7) .
C17 H17A 0.9500 .
C18 C19 1.379(7) .
C18 C21 1.506(6) .
C19 C20 1.380(7) .
C19 H19A 0.9500 .
C20 H20A 0.9500 .
C21 O10 1.276(6) 2_556
C22 C23 1.519(9) .
C22 N1 1.520(7) .
C22 H22A 0.9900 .
C22 H22B 0.9900 .
C23 C24 1.508(9) .
C23 H23A 0.9900 .
C23 H23B 0.9900 .
C24 C25 1.498(7) .
C24 H24A 0.9900 .
C24 H24B 0.9900 .
C25 H25A 0.9800 .
C25 H25B 0.9800 .
C25 H25C 0.9800 .
C26 C27 1.507(9) .
C26 N1 1.518(7) .
C26 H26A 0.9900 .
C26 H26B 0.9900 .
C27 C28 1.513(10) .
C27 H27A 0.9900 .
C27 H27B 0.9900 .
C28 C29 1.521(14) .
C28 H28A 0.9900 .
C28 H28B 0.9900 .
C29 H29A 0.9800 .
C29 H29B 0.9800 .
C29 H29C 0.9800 .
C30 C31 1.500(8) .
C30 N1 1.517(7) .
C30 H30A 0.9900 .
C30 H30B 0.9900 .
C31 C32 1.512(10) .
C31 H31A 0.9900 .
C31 H31B 0.9900 .
C32 C33 1.510(12) .
C32 H32A 0.9900 .
C32 H32B 0.9900 .
C33 H33A 0.9800 .
C33 H33B 0.9800 .
C33 H33C 0.9800 .
C34 N1 1.503(7) .
C34 C35 1.521(8) .
C34 H34A 0.9900 .
C34 H34B 0.9900 .
C35 C36 1.496(7) .
C35 H35A 0.9900 .
C35 H35B 0.9900 .
C36 C37 1.500(8) .
C36 H36A 0.9900 .
C36 H36B 0.9900 .
C37 H37A 0.9800 .
C37 H37B 0.9800 .
C37 H37C 0.9800 .
C38 N2 1.509(7) .
C38 C39 1.514(8) .
C38 H38A 0.9900 .
C38 H38B 0.9900 .
C39 C40 1.486(10) .
C39 H39A 0.9900 .
C39 H39B 0.9900 .
C40 C41A 1.24(3) .
C40 C41 1.476(8) .
C41 C41A 1.42(3) .
C41 H41A 0.9900 .
C41 H41B 0.9900 .
C41A H41C 0.9900 .
C41A H41D 0.9900 .
C42 C43 1.516(9) .
C42 N2 1.518(7) .
C42 H42A 0.9900 .
C42 H42B 0.9900 .
C43 C44 1.509(10) .
C43 H43A 0.9900 .
C43 H43B 0.9900 .
C44 C45 1.518(12) .
C44 H44A 0.9900 .
C44 H44B 0.9900 .
C45 H45A 0.9800 .
C45 H45B 0.9800 .
C45 H45C 0.9800 .
C46 N2 1.511(8) .
C46 C47 1.518(9) .
C46 H46A 0.9900 .
C46 H46B 0.9900 .
C47 C48 1.499(12) .
C47 H47A 0.9900 .
C47 H47B 0.9900 .
C48 C49 1.470(9) .
C48 H48A 0.9900 .
C48 H48B 0.9900 .
C49 H49A 0.9800 .
C49 H49B 0.9800 .
C49 H49C 0.9800 .
C50 C51 1.495(10) .
C50 N2 1.532(7) .
C50 H50A 0.9900 .
C50 H50B 0.9900 .
C51 C52 1.514(12) .
C51 H51A 0.9900 .
C51 H51B 0.9900 .
C52 C53 1.498(15) .
C52 H52A 0.9900 .
C52 H52B 0.9900 .
C53 H53A 0.9800 .
C53 H53B 0.9800 .
C53 H53C 0.9800 .
C54 C55 1.500(10) .
C54 N3 1.519(7) .
C54 H54A 0.9900 .
C54 H54B 0.9900 .
C55 C56 1.495(7) .
C55 H55A 0.9900 .
C55 H55B 0.9900 .
C56 C57 1.510(8) .
C56 H56A 0.9900 .
C56 H56B 0.9900 .
C57 H57A 0.9800 .
C57 H57B 0.9800 .
C57 H57C 0.9800 .
C58 C59 1.513(9) .
C58 N3 1.524(8) .
C58 H58A 0.9900 .
C58 H58B 0.9900 .
C59 C60 1.469(11) .
C59 H59A 0.9900 .
C59 H59B 0.9900 .
C60 C61 1.492(12) .
C60 H60A 0.9900 .
C60 H60B 0.9900 .
C61 H61A 0.9800 .
C61 H61B 0.9800 .
C61 H61C 0.9800 .
C62 C63 1.508(12) .
C62 N3 1.523(8) .
C62 H62A 0.9900 .
C62 H62B 0.9900 .
C63 C64 1.582(18) .
C63 H63A 0.9900 .
C63 H63B 0.9900 .
C64 C65 1.528(16) .
C64 H64A 0.9900 .
C64 H64B 0.9900 .
C66 C67 1.496(10) .
C66 N3 1.534(8) .
C66 H66A 0.9900 .
C66 H66B 0.9900 .
C67 C68 1.526(10) .
C67 H67A 0.9900 .
C67 H67B 0.9900 .
C68 C69 1.491(8) .
C68 H68A 0.9900 .
C68 H68B 0.9900 .
C69 H69A 0.9800 .
C69 H69B 0.9800 .
C69 H69C 0.9800 .
